data_4333297
loop_
_publ_author_name
'Nemykin, Victor N.'
'Makarova, Elena A.'
'Grosland, Jeffrey O.'
'Hadt, Ryan G.'
'Koposov, Alexey Y.'

_publ_section_title
;
 Preparation, characterization, molecular and electronic structures,
 TDDFT, and TDDFT/PCM study of the solvatochromism in
 cyanovinylferrocenes.
;
_journal_issue 23
_journal_name_full 'Inorganic chemistry'
_journal_page_first 9591
_journal_page_last 9601
_journal_paper_doi 10.1021/ic700558v
_journal_volume 46
_journal_year 2007
_chemical_absolute_configuration ad
_chemical_formula_moiety 'C13 H10 Fe1 I1 N1'
_chemical_formula_sum 'C13 H10 Fe I N'
_chemical_formula_weight 362.98
_space_group_IT_number 19
_symmetry_cell_setting orthorhombic
_symmetry_space_group_name_Hall 'P 2ac 2ab'
_symmetry_space_group_name_H-M 'P 21 21 21'
_atom_sites_solution_hydrogens geom
_atom_sites_solution_primary direct
_audit_creation_date 06-05-10
_audit_creation_method CRYSTALS_ver_12.39
_cell_angle_alpha 90
_cell_angle_beta 90
_cell_angle_gamma 90
_cell_formula_units_Z 4
_cell_length_a 7.7228(13)
_cell_length_b 11.8209(17)
_cell_length_c 13.2023(19)
_cell_measurement_reflns_used 25
_cell_measurement_temperature 293
_cell_measurement_theta_max 18
_cell_measurement_theta_min 15
_cell_volume 1205.2(3)
_computing_cell_refinement 'Win AFC'
_computing_data_collection 'Win AFC'
_computing_data_reduction 'TeXsan 10.3b'
_computing_molecular_graphics 'CAMERON (Watkin et al 1996)'
_computing_publication_material 'CRYSTALS (Betteridge et al 2003)'
_computing_structure_refinement 'CRYSTALS (Betteridge et al 2003)'
_computing_structure_solution 'SIR92 (Altomare et al, 1994)'
_diffrn_ambient_temperature 293
_diffrn_measured_fraction_theta_full 0.999
_diffrn_measured_fraction_theta_max 0.999
_diffrn_measurement_device_type 'Rigaku AFC-7R'
_diffrn_measurement_method \w/2\q
_diffrn_radiation_monochromator graphite
_diffrn_radiation_type 'Mo K\a'
_diffrn_radiation_wavelength 0.71073
_diffrn_reflns_av_R_equivalents 0.000
_diffrn_reflns_limit_h_max 10
_diffrn_reflns_limit_h_min -5
_diffrn_reflns_limit_k_max 0
_diffrn_reflns_limit_k_min -15
_diffrn_reflns_limit_l_max 0
_diffrn_reflns_limit_l_min -17
_diffrn_reflns_number 1795
_diffrn_reflns_theta_full 27.493
_diffrn_reflns_theta_max 27.493
_diffrn_reflns_theta_min 2.313
_diffrn_standards_decay_% 1.10
_diffrn_standards_interval_count 150
_diffrn_standards_number 3
_exptl_absorpt_coefficient_mu 3.782
_exptl_absorpt_correction_T_max 0.74
_exptl_absorpt_correction_T_min 0.578
_exptl_absorpt_correction_type psi-scan
_exptl_absorpt_process_details
; 
 Azimutal absorption correction (North et al, 1968) 
;
_exptl_crystal_colour red
_exptl_crystal_density_diffrn 2.000
_exptl_crystal_description needle
_exptl_crystal_F_000 696
_exptl_crystal_size_max 0.61
_exptl_crystal_size_mid 0.12
_exptl_crystal_size_min 0.08
_refine_diff_density_max 0.87
_refine_diff_density_min -0.65
_refine_ls_abs_structure_details 'Flack, 273 Friedel-pairs'
_refine_ls_abs_structure_Flack -0.11(8)
_refine_ls_extinction_coef 30(10)
_refine_ls_extinction_method 'Larson 1970 Crystallographic Computing eq 22'
_refine_ls_goodness_of_fit_ref 0.9880
_refine_ls_hydrogen_treatment constr
_refine_ls_matrix_type full
_refine_ls_number_parameters 147
_refine_ls_number_reflns 1502
_refine_ls_number_restraints 0
_refine_ls_R_factor_all 0.0541
_refine_ls_R_factor_gt 0.0439
_refine_ls_shift/su_max 0.000288
_refine_ls_structure_factor_coef Fsqd
_refine_ls_weighting_details
;
 p=P(6)*max(Fo^2^,0) + (1-P(6))Fc^2^ 
 Method = SHELXL 97 (Sheldrick, 1997) 
 W = 1. / [Sigma^2^(F*)+(P(1)p)^2^+P(2)p+P(4)+P(5)Sin(theta) ] 
 P(i) are: 
 0.688E-01 2.55 0.00 0.00 0.00 0.333 
;
_refine_ls_weighting_scheme calc
_refine_ls_wR_factor_all 0.1147
_refine_ls_wR_factor_gt 0.1048
_refine_ls_wR_factor_ref 0.1048
_reflns_limit_h_max 10
_reflns_limit_h_min -5
_reflns_limit_k_max 15
_reflns_limit_k_min 0
_reflns_limit_l_max 17
_reflns_limit_l_min 0
_reflns_number_gt 1502
_reflns_number_total 1775
_reflns_threshold_expression I>3.00u(I)
_oxford_diffrn_Wilson_B_factor 0.00
_oxford_diffrn_Wilson_scale 0.00
_oxford_refine_ls_scale 0.2729(5)
_oxford_structure_analysis_title 'shelx4 in P 21 21 21'
_cod_data_source_file ic700558vsup3.cif
_cod_data_source_block CRYSTALS_cif
_cod_depositor_comments
;
The following automatic conversions were performed:

'_symmetry_cell_setting' value 'Orthorhombic' changed to
'orthorhombic' according to
/home/saulius/struct/CIF-dictionaries/cif_core.dic dictionary named
'cif_core.dic' version 2.4.2 from 2011-04-26.

Automatic conversion script
Id: cif_fix_values 1891 2012-01-12 08:04:46Z andrius 

 Adding full bibliography for 4333296--4333298.cif.
;
_cod_original_sg_symbol_H-M 'P 21 21 21 '
_cod_original_formula_sum 'C13 H10 Fe1 I1 N1'
_cod_database_code 4333297

loop_
_symmetry_equiv_pos_as_xyz
x,y,z
x+1/2,-y+1/2,-z
-x,y+1/2,-z+1/2
-x+1/2,-y,z+1/2

loop_
_atom_site_label
_atom_site_type_symbol
_atom_site_fract_x
_atom_site_fract_y
_atom_site_fract_z
_atom_site_U_iso_or_equiv
_atom_site_occupancy
_atom_site_adp_type
_atom_site_refinement_flags_posn
Fe1 Fe -0.04869(19) -0.14861(11) 0.67225(9) 0.0371 1.0000 Uani .
C2 C -0.1946(11) -0.0808(8) 0.5592(7) 0.0379 1.0000 Uani .
C3 C -0.3006(13) -0.1062(9) 0.6445(8) 0.0471 1.0000 Uani .
C4 C -0.2842(13) -0.2246(9) 0.6631(8) 0.0506 1.0000 Uani .
C5 C -0.1711(14) -0.2729(8) 0.5914(9) 0.0539 1.0000 Uani .
C6 C -0.1134(13) -0.1835(8) 0.5277(7) 0.0435 1.0000 Uani .
C7 C 0.1250(14) -0.0317(10) 0.7240(8) 0.0537 1.0000 Uani .
C8 C 0.0211(15) -0.0692(10) 0.8031(8) 0.0573 1.0000 Uani .
C9 C 0.0460(17) -0.1877(10) 0.8114(7) 0.0591 1.0000 Uani .
C10 C 0.1626(15) -0.2216(10) 0.7376(9) 0.0621 1.0000 Uani .
C11 C 0.2114(13) -0.1221(12) 0.6806(9) 0.0608 1.0000 Uani .
C12 C -0.1683(10) 0.0310(8) 0.5147(6) 0.0355 1.0000 Uani .
C13 C -0.2662(13) 0.1237(9) 0.5238(7) 0.0428 1.0000 Uani .
C14 C -0.4293(14) 0.1248(8) 0.5767(9) 0.0509 1.0000 Uani .
N15 N -0.5625(14) 0.1294(9) 0.6137(9) 0.0761 1.0000 Uani .
I16 I 0.05265(9) 0.05153(6) 0.42185(6) 0.0566 1.0000 Uani .
H31 H -0.3725 -0.0533 0.6827 0.0589 1.0000 Uiso R
H51 H -0.1363 -0.3521 0.5862 0.0637 1.0000 Uiso R
H61 H -0.0322 -0.1910 0.4718 0.0535 1.0000 Uiso R
H71 H 0.1314 0.0462 0.7001 0.0654 1.0000 Uiso R
H81 H -0.0535 -0.0219 0.8457 0.0690 1.0000 Uiso R
H101 H 0.2034 -0.2986 0.7259 0.0740 1.0000 Uiso R
H111 H 0.2918 -0.1190 0.6237 0.0677 1.0000 Uiso R
H131 H -0.2253 0.1948 0.4931 0.0511 1.0000 Uiso R
H91 H -0.0088 -0.2366 0.8615 0.0762 1.0000 Uiso R
H41 H -0.3412 -0.2660 0.7175 0.0565 1.0000 Uiso R

loop_
_atom_site_aniso_label
_atom_site_aniso_U_11
_atom_site_aniso_U_22
_atom_site_aniso_U_33
_atom_site_aniso_U_23
_atom_site_aniso_U_13
_atom_site_aniso_U_12
Fe1 0.0393(7) 0.0382(7) 0.0339(7) 0.0040(5) -0.0051(6) -0.0048(7)
C2 0.034(5) 0.039(5) 0.040(5) 0.000(4) -0.008(4) -0.006(4)
C3 0.041(6) 0.052(6) 0.049(6) 0.008(5) -0.002(5) -0.002(5)
C4 0.051(6) 0.062(7) 0.038(5) 0.016(5) -0.002(5) -0.017(5)
C5 0.062(6) 0.037(5) 0.062(7) -0.002(5) -0.011(6) -0.010(5)
C6 0.051(6) 0.048(6) 0.032(5) 0.003(4) -0.009(4) -0.004(5)
C7 0.057(6) 0.059(7) 0.045(6) 0.005(5) -0.009(5) -0.009(6)
C8 0.070(7) 0.063(7) 0.040(5) -0.008(5) -0.012(5) 0.001(6)
C9 0.078(7) 0.068(7) 0.032(5) 0.012(5) -0.010(6) 0.005(8)
C10 0.064(7) 0.059(7) 0.064(7) -0.005(6) -0.026(6) 0.020(6)
C11 0.037(6) 0.093(9) 0.053(7) 0.002(7) 0.003(5) 0.000(6)
C12 0.031(4) 0.046(5) 0.030(4) -0.003(4) 0.002(3) 0.003(4)
C13 0.045(5) 0.046(5) 0.038(5) 0.005(4) -0.002(4) -0.001(5)
C14 0.051(6) 0.037(5) 0.064(6) 0.001(5) 0.008(6) -0.004(5)
N15 0.059(6) 0.067(6) 0.103(9) 0.001(6) 0.022(6) 0.012(6)
I16 0.0527(4) 0.0533(4) 0.0636(5) 0.0171(4) 0.0209(4) 0.0046(4)

loop_
_atom_type_symbol
_atom_type_scat_dispersion_real
_atom_type_scat_dispersion_imag
_atom_type_scat_Cromer_Mann_a1
_atom_type_scat_Cromer_Mann_b1
_atom_type_scat_Cromer_Mann_a2
_atom_type_scat_Cromer_Mann_b2
_atom_type_scat_Cromer_Mann_a3
_atom_type_scat_Cromer_Mann_b3
_atom_type_scat_Cromer_Mann_a4
_atom_type_scat_Cromer_Mann_b4
_atom_type_scat_Cromer_Mann_c
_atom_type_scat_source
C 0.0033 0.0016 2.3100 20.8439 1.0200 10.2075 1.5886 0.5687 0.8650 51.6512 0.2156 'International Tables Vol C 4.2.6.8 and 6.1.1.4'
H 0.0000 0.0000 0.4930 10.5109 0.3229 26.1257 0.1402 3.1424 0.0408 57.7998 0.0030 'International Tables Vol C 4.2.6.8 and 6.1.1.4'
Fe 0.3463 0.8444 11.7695 4.7611 7.3573 0.3072 3.5222 15.3535 2.3045 76.8805 1.0369 'International Tables Vol C 4.2.6.8 and 6.1.1.4'
I -0.4742 1.8119 20.1472 4.3470 18.9949 0.3814 7.5138 27.7660 2.2735 66.8776 4.0712 'International Tables Vol C 4.2.6.8 and 6.1.1.4'
N 0.0061 0.0033 12.2126 0.0057 3.1322 9.8933 2.0125 28.9975 1.1663 0.5826 -11.5290 'International Tables Vol C 4.2.6.8 and 6.1.1.4'

loop_
_geom_angle_atom_site_label_1
_geom_angle_atom_site_label_2
_geom_angle_atom_site_label_3
_geom_angle
_geom_angle_publ_flag
C2 Fe1 C3 40.9(4) yes
C2 Fe1 C4 68.6(4) yes
C3 Fe1 C4 41.0(4) yes
C2 Fe1 C5 69.2(4) yes
C3 Fe1 C5 69.0(5) yes
C4 Fe1 C5 40.4(4) yes
C2 Fe1 C6 41.3(4) yes
C3 Fe1 C6 69.1(4) yes
C4 Fe1 C6 68.4(4) yes
C5 Fe1 C6 41.0(4) yes
C2 Fe1 C7 110.0(4) yes
C3 Fe1 C7 121.3(5) yes
C4 Fe1 C7 155.0(5) yes
C5 Fe1 C7 164.3(5) yes
C6 Fe1 C7 128.2(4) yes
C2 Fe1 C8 126.0(4) yes
C3 Fe1 C8 106.9(5) yes
C4 Fe1 C8 119.4(5) yes
C5 Fe1 C8 153.4(5) yes
C6 Fe1 C8 164.2(4) yes
C2 Fe1 C9 162.3(4) yes
C3 Fe1 C9 124.1(5) yes
C4 Fe1 C9 106.0(5) yes
C5 Fe1 C9 118.4(5) yes
C6 Fe1 C9 154.1(4) yes
C2 Fe1 C10 157.1(5) yes
C3 Fe1 C10 160.5(5) yes
C4 Fe1 C10 123.7(5) yes
C5 Fe1 C10 106.7(5) yes
C6 Fe1 C10 120.9(5) yes
C2 Fe1 C11 121.7(4) yes
C3 Fe1 C11 155.8(5) yes
C4 Fe1 C11 162.6(5) yes
C5 Fe1 C11 126.5(5) yes
C6 Fe1 C11 109.1(5) yes
C7 Fe1 C8 39.8(4) yes
C7 Fe1 C9 67.3(5) yes
C8 Fe1 C9 40.8(4) yes
C7 Fe1 C10 67.6(5) yes
C8 Fe1 C10 67.9(5) yes
C9 Fe1 C10 39.8(5) yes
C7 Fe1 C11 39.7(4) yes
C8 Fe1 C11 67.8(5) yes
C9 Fe1 C11 68.3(5) yes
C10 Fe1 C11 41.6(4) yes
Fe1 C2 C3 69.8(5) yes
Fe1 C2 C6 68.6(5) yes
C3 C2 C6 107.6(8) yes
Fe1 C2 C12 125.0(6) yes
C3 C2 C12 126.0(8) yes
C6 C2 C12 126.3(8) yes
C2 C3 Fe1 69.3(5) yes
C2 C3 C4 107.0(9) yes
Fe1 C3 C4 69.1(6) yes
C2 C3 H31 126.881 no
Fe1 C3 H31 127.263 no
C4 C3 H31 126.125 no
C3 C4 Fe1 69.9(6) yes
C3 C4 C5 109.7(9) yes
Fe1 C4 C5 70.4(6) yes
C3 C4 H41 125.473 no
Fe1 C4 H41 125.620 no
C5 C4 H41 124.847 no
C4 C5 Fe1 69.2(6) yes
C4 C5 C6 106.9(9) yes
Fe1 C5 C6 68.3(5) yes
C4 C5 H51 127.341 no
Fe1 C5 H51 126.690 no
C6 C5 H51 125.753 no
C2 C6 C5 108.8(9) yes
C2 C6 Fe1 70.1(5) yes
C5 C6 Fe1 70.7(6) yes
C2 C6 H61 125.464 no
C5 C6 H61 125.745 no
Fe1 C6 H61 125.268 no
Fe1 C7 C8 69.9(6) yes
Fe1 C7 C11 69.9(6) yes
C8 C7 C11 110.1(11) yes
Fe1 C7 H71 124.347 no
C8 C7 H71 125.034 no
C11 C7 H71 124.807 no
C7 C8 Fe1 70.3(6) yes
C7 C8 C9 107.2(11) yes
Fe1 C8 C9 69.3(6) yes
C7 C8 H81 126.034 no
Fe1 C8 H81 126.363 no
C9 C8 H81 126.803 no
C8 C9 Fe1 69.9(6) yes
C8 C9 C10 108.6(10) yes
Fe1 C9 C10 70.4(6) yes
C8 C9 H91 125.423 no
Fe1 C9 H91 126.275 no
C10 C9 H91 125.941 no
C9 C10 Fe1 69.8(6) yes
C9 C10 C11 107.5(10) yes
Fe1 C10 C11 69.1(6) yes
C9 C10 H101 126.227 no
Fe1 C10 H101 125.889 no
C11 C10 H101 126.298 no
C10 C11 C7 106.6(9) yes
C10 C11 Fe1 69.3(6) yes
C7 C11 Fe1 70.5(6) yes
C10 C11 H111 126.687 no
C7 C11 H111 126.663 no
Fe1 C11 H111 126.391 no
C2 C12 C13 128.9(8) yes
C2 C12 I16 116.7(6) yes
C13 C12 I16 114.4(7) yes
C12 C13 C14 123.1(9) yes
C12 C13 H131 118.837 no
C14 C13 H131 118.108 no
C13 C14 N15 175.8(12) yes

loop_
_geom_bond_atom_site_label_1
_geom_bond_atom_site_label_2
_geom_bond_distance
_geom_bond_publ_flag
Fe1 C2 2.035(9) yes
Fe1 C3 2.042(10) yes
Fe1 C4 2.032(10) yes
Fe1 C5 2.047(10) yes
Fe1 C6 2.015(9) yes
Fe1 C7 2.043(10) yes
Fe1 C8 2.039(10) yes
Fe1 C9 2.030(9) yes
Fe1 C10 2.037(10) yes
Fe1 C11 2.036(11) yes
C2 C3 1.424(13) yes
C2 C6 1.428(13) yes
C2 C12 1.460(12) yes
C3 C4 1.426(14) yes
C3 H31 0.978 no
C4 C5 1.409(15) yes
C4 H41 0.975 no
C5 C6 1.421(14) yes
C5 H51 0.977 no
C6 H61 0.973 no
C7 C8 1.390(15) yes
C7 C11 1.384(15) yes
C7 H71 0.974 no
C8 C9 1.417(15) yes
C8 H81 0.980 no
C9 C10 1.386(16) yes
C9 H91 0.975 no
C10 C11 1.446(15) yes
C10 H101 0.977 no
C11 H111 0.975 no
C12 C13 1.336(12) yes
C12 I16 2.116(8) yes
C13 C14 1.440(13) yes
C13 H131 0.985 no
C14 N15 1.141(13) yes
